data_7049754
loop_
_publ_author_name
'Wang, Yingxia'
'Eichhoefer, Andreas'
'Weigend, Florian'
'Fenske, Dieter'
'Fuhr, Olaf'

_publ_section_title
;
 The coordination behavior of
 2,3-bis(diphenylphosphino)maleic-N-phenylimide towards copper, silver,
 gold and palladium
;
_journal_name_full 'Dalton Transactions'
_journal_paper_doi 10.1039/C8DT05003A
_journal_year 2019
_chemical_absolute_configuration ad
_chemical_formula_moiety 'C34 H25 Cl2 N O2 P2 Pd, 0.917(C6 H12), 0.25(C H2 Cl2)'
_chemical_formula_sum 'C39.75 H36.5 Cl2.5 N O2 P2 Pd'
_chemical_formula_weight 817.16
_space_group_crystal_system trigonal
_space_group_IT_number 146
_space_group_name_Hall 'R 3'
_space_group_name_H-M_alt 'R 3'
_symmetry_space_group_name_Hall 'R 3'
_symmetry_space_group_name_H-M 'R 3 :H'
_atom_sites_solution_hydrogens geom
_atom_sites_solution_primary direct
_audit_creation_date 2017-06-02
_audit_creation_method
;
Olex2 1.2
(compiled 2017.03.02 svn.r3394 for OlexSys, GUI svn.r5324)
;
_audit_update_record
;
2018-06-07 deposited with the CCDC.    2019-04-17 downloaded from the CCDC.
;
_cell_angle_alpha 90
_cell_angle_beta 90
_cell_angle_gamma 120
_cell_formula_units_Z 18
_cell_length_a 37.7119(13)
_cell_length_b 37.7119(13)
_cell_length_c 13.4414(4)
_cell_measurement_reflns_used 34159
_cell_measurement_temperature 133.15
_cell_measurement_theta_max 33.07
_cell_measurement_theta_min 1.87
_cell_volume 16555.1(9)
_computing_molecular_graphics 'Olex2 (Dolomanov et al., 2009)'
_computing_publication_material 'Olex2 (Dolomanov et al., 2009)'
_computing_structure_refinement 'ShelXL (Sheldrick, 2015)'
_computing_structure_solution 'ShelXS (Sheldrick, 2008)'
_diffrn_ambient_temperature 133.15
_diffrn_detector Pilatus300K
_diffrn_detector_area_resol_mean 5.81
_diffrn_detector_type DECTRIS
_diffrn_measured_fraction_theta_full 0.982
_diffrn_measured_fraction_theta_max 0.972
_diffrn_measurement_device '4-circle goniometer'
_diffrn_measurement_device_type 'Stoe StadiVari'
_diffrn_measurement_method 'rotation method'
_diffrn_radiation_collimation '0.6 mm diameter'
_diffrn_radiation_monochromator 'multilayer optics'
_diffrn_radiation_polarisn_norm 0
_diffrn_radiation_probe x-ray
_diffrn_radiation_type MoK\a
_diffrn_radiation_wavelength 0.71073
_diffrn_reflns_av_R_equivalents 0.0615
_diffrn_reflns_av_unetI/netI 0.0660
_diffrn_reflns_Laue_measured_fraction_full 0.982
_diffrn_reflns_Laue_measured_fraction_max 0.972
_diffrn_reflns_limit_h_max 46
_diffrn_reflns_limit_h_min -42
_diffrn_reflns_limit_k_max 46
_diffrn_reflns_limit_k_min -46
_diffrn_reflns_limit_l_max 16
_diffrn_reflns_limit_l_min -16
_diffrn_reflns_number 21904
_diffrn_reflns_point_group_measured_fraction_full 0.982
_diffrn_reflns_point_group_measured_fraction_max 0.972
_diffrn_reflns_theta_full 25.242
_diffrn_reflns_theta_max 26.105
_diffrn_reflns_theta_min 1.871
_diffrn_source 'Mo GeniX 3D HF'
_diffrn_source_current 1.000
_diffrn_source_power 0.050
_diffrn_source_target Mo
_diffrn_source_type 'microfocus sealed X-ray tube'
_diffrn_source_voltage 50
_exptl_absorpt_coefficient_mu 0.809
_exptl_absorpt_correction_T_max 0.6912
_exptl_absorpt_correction_T_min 0.2364
_exptl_absorpt_correction_type integration
_exptl_absorpt_process_details 'STOE Xred and LANA'
_exptl_crystal_colour 'light yellow'
_exptl_crystal_colour_modifier light
_exptl_crystal_colour_primary yellow
_exptl_crystal_density_diffrn 1.475
_exptl_crystal_description block
_exptl_crystal_F_000 7497
_exptl_crystal_size_max 0.15
_exptl_crystal_size_mid 0.14
_exptl_crystal_size_min 0.12
_refine_diff_density_max 1.654
_refine_diff_density_min -0.737
_refine_diff_density_rms 0.132
_refine_ls_abs_structure_details
;
 Refined as an inversion twin.
;
_refine_ls_abs_structure_Flack 0.45(4)
_refine_ls_extinction_method none
_refine_ls_goodness_of_fit_ref 1.005
_refine_ls_hydrogen_treatment constr
_refine_ls_matrix_type full
_refine_ls_number_parameters 850
_refine_ls_number_reflns 13281
_refine_ls_number_restraints 34
_refine_ls_restrained_S_all 1.008
_refine_ls_R_factor_all 0.0746
_refine_ls_R_factor_gt 0.0628
_refine_ls_shift/su_max 0.001
_refine_ls_shift/su_mean 0.000
_refine_ls_structure_factor_coef Fsqd
_refine_ls_weighting_details 'w=1/[\s^2^(Fo^2^)+(0.1128P)^2^] where P=(Fo^2^+2Fc^2^)/3'
_refine_ls_weighting_scheme calc
_refine_ls_wR_factor_gt 0.1518
_refine_ls_wR_factor_ref 0.1584
_reflns_Friedel_coverage 1.000
_reflns_Friedel_fraction_full 0.982
_reflns_Friedel_fraction_max 0.972
_reflns_number_gt 11200
_reflns_number_total 13281
_reflns_threshold_expression 'I > 2\s(I)'
_cod_data_source_file c8dt05003a2.cif
_cod_data_source_block wyx032-1
_cod_original_cell_volume 16555.1(12)
_cod_original_formula_sum 'C39.75 H36.50 Cl2.50 N O2 P2 Pd'
_cod_database_code 7049754
_shelx_shelxl_version_number 2014/7
_shelx_space_group_comment
;
The symmetry employed for this shelxl refinement is uniquely defined
by the following loop, which should always be used as a source of
symmetry information in preference to the above space-group names.
They are only intended as comments.
;
_olex2_refinement_description
;
1. Twinned data refinement
 Scales: 0.55(4)
 0.45(4)
2. Fixed Uiso
 At 1.2 times of:
  All C(H) groups, All C(H,H) groups
3. Restrained distances
 C70B-C71B = C71B-C72B = C72B-C73B = C73B-C74B = C69B-C74B = C69B-C70B
 1.54 with sigma of 0.02
 C74A-C69A = C74A-C73A = C73A-C72A = C72A-C71A = C71A-C70A = C70A-C69A
 1.54 with sigma of 0.02
 Cl5-C77 = Cl6-C77
 1.76 with sigma of 0.02
 C82-C81 = C80-C81 = C80-C79 = C79-C78 = C78-C83 = C83-C82
 1.54 with sigma of 0.02
 C83-C81
 2.51 with sigma of 0.02
4. Uiso/Uaniso restraints and constraints
C74B \\sim C74B \\sim C74B \\sim C73B \\sim C73B \\sim C73B \\sim C72B \\sim
C72B \\sim C72B \\sim C71B \\sim C71B \\sim C71B \\sim C70B \\sim C70B \\sim
C70B \\sim C69B \\sim C69B \\sim C69B: within 1.7A with sigma of 0.04 and sigma
for terminal atoms of 0.08
C78 \\sim C79 \\sim C83 \\sim C80 \\sim C82 \\sim C81 \\sim C79 \\sim C78 \\sim
C83 \\sim C78 \\sim C80 \\sim C79 \\sim C83 \\sim C82 \\sim C81 \\sim C80 \\sim
C82 \\sim C81: within 1.7A with sigma of 0.04 and sigma for terminal atoms of
0.08
5. Others
 Fixed Sof: C69A(0.5) H69A(0.5) H69B(0.5) C70A(0.5) H70A(0.5) H70B(0.5)
 C71A(0.5) H71A(0.5) H71B(0.5) C72A(0.5) H72A(0.5) H72B(0.5) C73A(0.5)
 H73A(0.5) H73B(0.5) C74A(0.5) H74A(0.5) H74B(0.5) Cl6(0.5) C77(0.5) H77A(0.5)
 H77B(0.5) Cl5(0.5) C74B(0.5) H74C(0.5) H74D(0.5) C73B(0.5) H73C(0.5) H73D(0.5)
 C72B(0.5) H72C(0.5) H72D(0.5) C71B(0.5) H71C(0.5) H71D(0.5) C70B(0.5)
 H70C(0.5) H70D(0.5) C69B(0.5) H69C(0.5) H69D(0.5) C78(0.5) H78A(0.5) H78B(0.5)
 C79(0.5) H79A(0.5) H79B(0.5) C82(0.5) H82A(0.5) H82B(0.5) C83(0.5) H83A(0.5)
 H83B(0.5) C80(0.5) H80A(0.5) H80B(0.5) C81(0.5) H81A(0.5) H81B(0.5)
6.a Secondary CH2 refined with riding coordinates:
 C69A(H69A,H69B), C70A(H70A,H70B), C71A(H71A,H71B), C72A(H72A,H72B), C73A(H73A,
 H73B), C74A(H74A,H74B), C75(H75A,H75B), C76(H76A,H76B), C77(H77A,H77B),
 C74B(H74C,H74D), C73B(H73C,H73D), C72B(H72C,H72D), C71B(H71C,H71D), C70B(H70C,
 H70D), C69B(H69C,H69D), C78(H78A,H78B), C79(H79A,H79B), C82(H82A,H82B),
 C83(H83A,H83B), C80(H80A,H80B), C81(H81A,H81B)
6.b Aromatic/amide H refined with riding coordinates:
 C2(H2), C3(H3), C4(H4), C5(H5), C6(H6), C8(H8), C9(H9), C10(H10), C11(H11),
 C12(H12), C18(H18), C19(H19), C20(H20), C21(H21), C22(H22), C24(H24), C25(H25),
  C26(H26), C27(H27), C28(H28), C30(H30), C31(H31), C32(H32), C33(H33),
 C34(H34), C36(H36), C37(H37), C38(H38), C39(H39), C40(H40), C42(H42), C43(H43),
  C44(H44), C45(H45), C46(H46), C52(H52), C53(H53), C54(H54), C55(H55),
 C56(H56), C58(H58), C59(H59), C60(H60), C61(H61), C62(H62), C64(H64), C65(H65),
  C66(H66), C67(H67), C68(H68)
;
_olex2_submission_special_instructions 'No special instructions were received'

loop_
_space_group_symop_operation_xyz
'x, y, z'
'-y, x-y, z'
'-x+y, -x, z'
'x+2/3, y+1/3, z+1/3'
'-y+2/3, x-y+1/3, z+1/3'
'-x+y+2/3, -x+1/3, z+1/3'
'x+1/3, y+2/3, z+2/3'
'-y+1/3, x-y+2/3, z+2/3'
'-x+y+1/3, -x+2/3, z+2/3'

loop_
_atom_site_label
_atom_site_type_symbol
_atom_site_fract_x
_atom_site_fract_y
_atom_site_fract_z
_atom_site_U_iso_or_equiv
_atom_site_adp_type
_atom_site_occupancy
_atom_site_site_symmetry_order
_atom_site_calc_flag
_atom_site_refinement_flags_posn
_atom_site_refinement_flags_adp
_atom_site_refinement_flags_occupancy
_atom_site_disorder_assembly
_atom_site_disorder_group
Pd1 Pd -0.46245(2) -0.60317(2) -0.35329(5) 0.02266(19) Uani 1 1 d . . . . .
Cl1 Cl -0.43964(8) -0.54474(8) -0.4545(2) 0.0295(6) Uani 1 1 d . . . . .
Cl2 Cl -0.39913(8) -0.57903(8) -0.27603(19) 0.0323(6) Uani 1 1 d . . . . .
P1 P -0.48281(8) -0.66123(8) -0.26987(19) 0.0242(6) Uani 1 1 d . . . . .
P2 P -0.52544(8) -0.62946(8) -0.41670(19) 0.0235(6) Uani 1 1 d . . . . .
O1 O -0.5618(3) -0.7596(3) -0.2174(7) 0.041(2) Uani 1 1 d . . . . .
O2 O -0.6200(2) -0.7167(2) -0.4506(6) 0.0343(18) Uani 1 1 d . . . . .
N1 N -0.6007(3) -0.7486(3) -0.3330(6) 0.0268(19) Uani 1 1 d . . . . .
C1 C -0.4585(3) -0.6892(3) -0.3081(7) 0.026(2) Uani 1 1 d . . . . .
C2 C -0.4744(4) -0.7178(3) -0.3863(8) 0.032(2) Uani 1 1 d . . . . .
H2 H -0.4990 -0.7230 -0.4182 0.039 Uiso 1 1 calc R . . . .
C3 C -0.4546(5) -0.7385(4) -0.4173(9) 0.044(3) Uani 1 1 d . . . . .
H3 H -0.4657 -0.7576 -0.4704 0.053 Uiso 1 1 calc R . . . .
C4 C -0.4193(4) -0.7318(4) -0.3724(10) 0.045(3) Uani 1 1 d . . . . .
H4 H -0.4060 -0.7463 -0.3933 0.054 Uiso 1 1 calc R . . . .
C5 C -0.4027(4) -0.7028(4) -0.2941(9) 0.041(3) Uani 1 1 d . . . . .
H5 H -0.3785 -0.6984 -0.2614 0.049 Uiso 1 1 calc R . . . .
C6 C -0.4213(4) -0.6809(4) -0.2647(9) 0.038(3) Uani 1 1 d . . . . .
H6 H -0.4090 -0.6603 -0.2152 0.045 Uiso 1 1 calc R . . . .
C7 C -0.4797(3) -0.6577(4) -0.1346(8) 0.030(2) Uani 1 1 d . . . . .
C8 C -0.4811(4) -0.6903(4) -0.0792(8) 0.036(3) Uani 1 1 d . . . . .
H8 H -0.4853 -0.7146 -0.1110 0.043 Uiso 1 1 calc R . . . .
C9 C -0.4759(4) -0.6855(5) 0.0239(9) 0.046(3) Uani 1 1 d . . . . .
H9 H -0.4777 -0.7073 0.0634 0.055 Uiso 1 1 calc R . . . .
C10 C -0.4684(4) -0.6498(5) 0.0681(8) 0.041(3) Uani 1 1 d . . . . .
H10 H -0.4630 -0.6463 0.1376 0.049 Uiso 1 1 calc R . . . .
C11 C -0.4684(4) -0.6194(5) 0.0145(9) 0.046(3) Uani 1 1 d . . . . .
H11 H -0.4651 -0.5956 0.0473 0.055 Uiso 1 1 calc R . . . .
C12 C -0.4733(4) -0.6228(4) -0.0882(8) 0.035(3) Uani 1 1 d . . . . .
H12 H -0.4721 -0.6009 -0.1258 0.042 Uiso 1 1 calc R . . . .
C13 C -0.5660(4) -0.7378(4) -0.2775(8) 0.033(3) Uani 1 1 d . . . . .
C14 C -0.5358(3) -0.6947(3) -0.3047(8) 0.029(2) Uani 1 1 d . . . . .
C15 C -0.5534(3) -0.6809(3) -0.3698(8) 0.027(2) Uani 1 1 d . . . . .
C16 C -0.5957(3) -0.7162(3) -0.3940(8) 0.028(2) Uani 1 1 d . . . . .
C17 C -0.6385(3) -0.7878(3) -0.3321(9) 0.033(3) Uani 1 1 d . . . . .
C18 C -0.6587(4) -0.8037(4) -0.2460(9) 0.043(3) Uani 1 1 d . . . . .
H18 H -0.6475 -0.7899 -0.1850 0.052 Uiso 1 1 calc R . . . .
C19 C -0.6954(4) -0.8401(5) -0.2465(10) 0.057(4) Uani 1 1 d . . . . .
H19 H -0.7097 -0.8512 -0.1861 0.069 Uiso 1 1 calc R . . . .
C20 C -0.7110(4) -0.8602(4) -0.3346(12) 0.047(3) Uani 1 1 d . . . . .
H20 H -0.7362 -0.8854 -0.3352 0.056 Uiso 1 1 calc R . . . .
C21 C -0.6907(4) -0.8442(4) -0.4206(11) 0.049(3) Uani 1 1 d . . . . .
H21 H -0.7016 -0.8584 -0.4814 0.059 Uiso 1 1 calc R . . . .
C22 C -0.6544(4) -0.8075(4) -0.4208(9) 0.039(3) Uani 1 1 d . . . . .
H22 H -0.6406 -0.7960 -0.4815 0.046 Uiso 1 1 calc R . . . .
C23 C -0.5536(3) -0.6047(3) -0.3817(7) 0.026(2) Uani 1 1 d . . . . .
C24 C -0.5330(4) -0.5636(4) -0.3580(9) 0.038(3) Uani 1 1 d . . . . .
H24 H -0.5040 -0.5495 -0.3529 0.046 Uiso 1 1 calc R . . . .
C25 C -0.5537(4) -0.5425(4) -0.3415(10) 0.044(3) Uani 1 1 d . . . . .
H25 H -0.5387 -0.5138 -0.3299 0.053 Uiso 1 1 calc R . . . .
C26 C -0.5952(4) -0.5625(4) -0.3418(9) 0.041(3) Uani 1 1 d . . . . .
H26 H -0.6094 -0.5483 -0.3267 0.049 Uiso 1 1 calc R . . . .
C27 C -0.6169(4) -0.6042(4) -0.3646(10) 0.050(3) Uani 1 1 d . . . . .
H27 H -0.6460 -0.6184 -0.3658 0.060 Uiso 1 1 calc R . . . .
C28 C -0.5961(4) -0.6250(4) -0.3855(11) 0.051(3) Uani 1 1 d . . . . .
H28 H -0.6110 -0.6532 -0.4026 0.061 Uiso 1 1 calc R . . . .
C29 C -0.5299(3) -0.6352(3) -0.5507(8) 0.024(2) Uani 1 1 d . . . . .
C30 C -0.5154(4) -0.6580(4) -0.5974(9) 0.038(3) Uani 1 1 d . . . . .
H30 H -0.5033 -0.6705 -0.5597 0.046 Uiso 1 1 calc R . . . .
C31 C -0.5186(4) -0.6624(4) -0.7001(8) 0.043(3) Uani 1 1 d . . . . .
H31 H -0.5102 -0.6793 -0.7328 0.052 Uiso 1 1 calc R . . . .
C32 C -0.5343(4) -0.6418(5) -0.7550(9) 0.047(3) Uani 1 1 d . . . . .
H32 H -0.5349 -0.6436 -0.8255 0.056 Uiso 1 1 calc R . . . .
C33 C -0.5486(4) -0.6197(4) -0.7099(8) 0.042(3) Uani 1 1 d . . . . .
H33 H -0.5598 -0.6063 -0.7480 0.050 Uiso 1 1 calc R . . . .
C34 C -0.5469(4) -0.6165(3) -0.6068(8) 0.034(2) Uani 1 1 d . . . . .
H34 H -0.5576 -0.6015 -0.5743 0.041 Uiso 1 1 calc R . . . .
Pd2 Pd -0.26966(2) -0.48090(2) -0.64639(4) 0.01998(18) Uani 1 1 d . . . . .
Cl3 Cl -0.25075(8) -0.52446(8) -0.72429(19) 0.0307(6) Uani 1 1 d . . . . .
Cl4 Cl -0.20757(8) -0.44146(8) -0.56104(19) 0.0267(5) Uani 1 1 d . . . . .
P3 P -0.29215(8) -0.44147(8) -0.58085(18) 0.0208(5) Uani 1 1 d . . . . .
P4 P -0.32958(8) -0.51832(8) -0.72185(18) 0.0209(5) Uani 1 1 d . . . . .
O3 O -0.3723(2) -0.4223(2) -0.5589(6) 0.0331(17) Uani 1 1 d . . . . .
O4 O -0.4279(2) -0.5342(2) -0.7622(6) 0.0322(17) Uani 1 1 d . . . . .
N2 N -0.4101(3) -0.4775(3) -0.6619(6) 0.0279(19) Uani 1 1 d . . . . .
C35 C -0.2960(3) -0.4404(3) -0.4478(7) 0.022(2) Uani 1 1 d . . . . .
C36 C -0.2638(3) -0.4123(3) -0.3917(8) 0.032(2) Uani 1 1 d . . . . .
H36 H -0.2394 -0.3927 -0.4238 0.039 Uiso 1 1 calc R . . . .
C37 C -0.2663(4) -0.4120(4) -0.2892(8) 0.040(3) Uani 1 1 d . . . . .
H37 H -0.2436 -0.3923 -0.2517 0.048 Uiso 1 1 calc R . . . .
C38 C -0.3017(4) -0.4403(4) -0.2410(8) 0.037(3) Uani 1 1 d . . . . .
H38 H -0.3037 -0.4397 -0.1706 0.044 Uiso 1 1 calc R . . . .
C39 C -0.3343(3) -0.4694(4) -0.2962(8) 0.032(2) Uani 1 1 d . . . . .
H39 H -0.3586 -0.4891 -0.2635 0.039 Uiso 1 1 calc R . . . .
C40 C -0.3316(3) -0.4699(3) -0.3997(7) 0.026(2) Uani 1 1 d . . . . .
H40 H -0.3538 -0.4901 -0.4375 0.031 Uiso 1 1 calc R . . . .
C41 C -0.2647(3) -0.3889(3) -0.6235(8) 0.027(2) Uani 1 1 d . . . . .
C42 C -0.2368(3) -0.3783(3) -0.6990(7) 0.029(2) Uani 1 1 d . . . . .
H42 H -0.2326 -0.3986 -0.7296 0.035 Uiso 1 1 calc R . . . .
C43 C -0.2147(4) -0.3380(4) -0.7308(8) 0.036(3) Uani 1 1 d . . . . .
H43 H -0.1954 -0.3309 -0.7830 0.044 Uiso 1 1 calc R . . . .
C44 C -0.2206(4) -0.3084(4) -0.6876(9) 0.037(3) Uani 1 1 d . . . . .
H44 H -0.2050 -0.2807 -0.7087 0.045 Uiso 1 1 calc R . . . .
C45 C -0.2500(4) -0.3194(3) -0.6121(9) 0.036(3) Uani 1 1 d . . . . .
H45 H -0.2547 -0.2992 -0.5829 0.044 Uiso 1 1 calc R . . . .
C46 C -0.2720(4) -0.3594(3) -0.5802(8) 0.032(2) Uani 1 1 d . . . . .
H46 H -0.2920 -0.3670 -0.5292 0.039 Uiso 1 1 calc R . . . .
C47 C -0.3757(3) -0.4506(3) -0.6079(7) 0.025(2) Uani 1 1 d . . . . .
C48 C -0.3442(3) -0.4632(3) -0.6259(7) 0.025(2) Uani 1 1 d . . . . .
C49 C -0.3606(3) -0.4957(3) -0.6863(8) 0.024(2) Uani 1 1 d . . . . .
C50 C -0.4041(3) -0.5068(3) -0.7122(7) 0.026(2) Uani 1 1 d . . . . .
C51 C -0.4478(3) -0.4773(4) -0.6631(7) 0.029(2) Uani 1 1 d . . . . .
C52 C -0.4469(4) -0.4411(4) -0.6897(8) 0.037(3) Uani 1 1 d . . . . .
H52 H -0.4220 -0.4175 -0.7087 0.045 Uiso 1 1 calc R . . . .
C53 C -0.4839(4) -0.4406(4) -0.6873(9) 0.046(3) Uani 1 1 d . . . . .
H53 H -0.4839 -0.4162 -0.7051 0.055 Uiso 1 1 calc R . . . .
C54 C -0.5195(4) -0.4741(4) -0.6605(10) 0.042(3) Uani 1 1 d . . . . .
H54 H -0.5443 -0.4733 -0.6595 0.050 Uiso 1 1 calc R . . . .
C55 C -0.5193(4) -0.5098(4) -0.6342(8) 0.038(3) Uani 1 1 d . . . . .
H55 H -0.5441 -0.5335 -0.6150 0.046 Uiso 1 1 calc R . . . .
C56 C -0.4833(3) -0.5109(4) -0.6361(8) 0.032(2) Uani 1 1 d . . . . .
H56 H -0.4834 -0.5354 -0.6183 0.039 Uiso 1 1 calc R . . . .
C57 C -0.3589(3) -0.5710(3) -0.6801(8) 0.025(2) Uani 1 1 d . . . . .
C58 C -0.3799(4) -0.5798(4) -0.5876(7) 0.032(2) Uani 1 1 d . . . . .
H58 H -0.3809 -0.5587 -0.5516 0.039 Uiso 1 1 calc R . . . .
C59 C -0.3982(4) -0.6180(4) -0.5514(9) 0.039(3) Uani 1 1 d . . . . .
H59 H -0.4130 -0.6241 -0.4905 0.046 Uiso 1 1 calc R . . . .
C60 C -0.3957(4) -0.6489(4) -0.6028(10) 0.043(3) Uani 1 1 d . . . . .
H60 H -0.4085 -0.6759 -0.5762 0.052 Uiso 1 1 calc R . . . .
C61 C -0.3753(5) -0.6407(4) -0.6896(10) 0.044(3) Uani 1 1 d . . . . .
H61 H -0.3740 -0.6621 -0.7239 0.053 Uiso 1 1 calc R . . . .
C62 C -0.3559(3) -0.6013(3) -0.7302(8) 0.032(2) Uani 1 1 d . . . . .
H62 H -0.3411 -0.5956 -0.7908 0.038 Uiso 1 1 calc R . . . .
C63 C -0.3284(3) -0.5187(3) -0.8568(7) 0.023(2) Uani 1 1 d . . . . .
C64 C -0.3632(4) -0.5455(4) -0.9110(8) 0.031(2) Uani 1 1 d . . . . .
H64 H -0.3882 -0.5626 -0.8775 0.037 Uiso 1 1 calc R . . . .
C65 C -0.3612(4) -0.5473(4) -1.0129(9) 0.039(3) Uani 1 1 d . . . . .
H65 H -0.3847 -0.5663 -1.0491 0.046 Uiso 1 1 calc R . . . .
C66 C -0.3251(4) -0.5216(4) -1.0637(8) 0.036(3) Uani 1 1 d . . . . .
H66 H -0.3240 -0.5230 -1.1341 0.043 Uiso 1 1 calc R . . . .
C67 C -0.2904(4) -0.4936(4) -1.0096(8) 0.035(3) Uani 1 1 d . . . . .
H67 H -0.2658 -0.4753 -1.0432 0.042 Uiso 1 1 calc R . . . .
C68 C -0.2925(3) -0.4929(3) -0.9072(7) 0.027(2) Uani 1 1 d . . . . .
H68 H -0.2689 -0.4744 -0.8705 0.032 Uiso 1 1 calc R . . . .
C69A C -0.3838(7) -0.3334(9) -0.4922(18) 0.030(7) Uiso 0.5 1 d D . P A 1
H69A H -0.3772 -0.3085 -0.4534 0.036 Uiso 0.5 1 calc R . P A 1
H69B H -0.3861 -0.3546 -0.4452 0.036 Uiso 0.5 1 calc R . P A 1
C70A C -0.3497(8) -0.3236(9) -0.565(2) 0.045(7) Uiso 0.5 1 d D . P A 1
H70A H -0.3236 -0.3068 -0.5293 0.054 Uiso 0.5 1 calc R . P A 1
H70B H -0.3510 -0.3499 -0.5813 0.054 Uiso 0.5 1 calc R . P A 1
C71A C -0.3458(16) -0.303(2) -0.662(4) 0.16(3) Uiso 0.5 1 d D . P A 1
H71A H -0.3390 -0.3165 -0.7152 0.198 Uiso 0.5 1 calc R . P A 1
H71B H -0.3230 -0.2739 -0.6579 0.198 Uiso 0.5 1 calc R . P A 1
C72A C -0.3842(11) -0.3025(14) -0.690(3) 0.077(11) Uiso 0.5 1 d D . P A 1
H72A H -0.3953 -0.3200 -0.7501 0.092 Uiso 0.5 1 calc R . P A 1
H72B H -0.3759 -0.2742 -0.7114 0.092 Uiso 0.5 1 calc R . P A 1
C73A C -0.4192(12) -0.3156(12) -0.619(3) 0.082(11) Uiso 0.5 1 d D . P A 1
H73A H -0.4447 -0.3255 -0.6578 0.098 Uiso 0.5 1 calc R . P A 1
H73B H -0.4148 -0.2914 -0.5806 0.098 Uiso 0.5 1 calc R . P A 1
C74A C -0.4250(7) -0.3487(9) -0.5466(18) 0.043(6) Uiso 0.5 1 d D . P A 1
H74A H -0.4328 -0.3745 -0.5825 0.052 Uiso 0.5 1 calc R . P A 1
H74B H -0.4469 -0.3539 -0.4983 0.052 Uiso 0.5 1 calc R . P A 1
C75 C -0.6414(5) -0.3519(5) -0.6512(11) 0.058(4) Uiso 1 1 d . . . . .
H75A H -0.6257 -0.3633 -0.6834 0.069 Uiso 1 1 calc R . . . .
H75B H -0.6389 -0.3538 -0.5783 0.069 Uiso 1 1 calc R . . . .
C76 C -0.6849(5) -0.3770(5) -0.6796(12) 0.059(4) Uiso 1 1 d . . . . .
H76A H -0.6964 -0.4042 -0.6478 0.071 Uiso 1 1 calc R . . . .
H76B H -0.6866 -0.3811 -0.7526 0.071 Uiso 1 1 calc R . . . .
Cl6 Cl -0.7469(5) -0.7295(5) -0.4681(12) 0.124(4) Uiso 0.5 1 d D . P B 1
C77 C -0.719(2) -0.7505(18) -0.409(3) 0.16(3) Uiso 0.5 1 d D . P B 1
H77A H -0.6970 -0.7478 -0.4534 0.196 Uiso 0.5 1 calc R . P B 1
H77B H -0.7377 -0.7799 -0.3951 0.196 Uiso 0.5 1 calc R . P B 1
Cl5 Cl -0.6978(4) -0.7227(4) -0.2935(10) 0.107(4) Uiso 0.5 1 d D . P B 1
C74B C -0.4200(8) -0.3304(9) -0.5452(18) 0.038(5) Uiso 0.5 1 d D U P C 2
H74C H -0.4409 -0.3535 -0.5852 0.046 Uiso 0.5 1 calc R . P C 2
H74D H -0.4341 -0.3273 -0.4864 0.046 Uiso 0.5 1 calc R . P C 2
C73B C -0.4031(15) -0.2925(14) -0.606(4) 0.124(17) Uiso 0.5 1 d D U P C 2
H73C H -0.3922 -0.2685 -0.5607 0.148 Uiso 0.5 1 calc R . P C 2
H73D H -0.4254 -0.2929 -0.6456 0.148 Uiso 0.5 1 calc R . P C 2
C72B C -0.3686(9) -0.2879(11) -0.676(2) 0.056(8) Uiso 0.5 1 d D U P C 2
H72C H -0.3794 -0.3117 -0.7214 0.067 Uiso 0.5 1 calc R . P C 2
H72D H -0.3588 -0.2628 -0.7166 0.067 Uiso 0.5 1 calc R . P C 2
C71B C -0.3356(11) -0.2855(12) -0.619(3) 0.082(10) Uiso 0.5 1 d D U P C 2
H71C H -0.3201 -0.2574 -0.5922 0.098 Uiso 0.5 1 calc R . P C 2
H71D H -0.3172 -0.2885 -0.6665 0.098 Uiso 0.5 1 calc R . P C 2
C70B C -0.3431(9) -0.3138(10) -0.536(2) 0.055(8) Uiso 0.5 1 d D U P C 2
H70C H -0.3284 -0.2975 -0.4767 0.066 Uiso 0.5 1 calc R . P C 2
H70D H -0.3312 -0.3312 -0.5533 0.066 Uiso 0.5 1 calc R . P C 2
C69B C -0.3881(8) -0.3416(11) -0.509(3) 0.054(11) Uiso 0.5 1 d D U P C 2
H69C H -0.3899 -0.3434 -0.4355 0.064 Uiso 0.5 1 calc R . P C 2
H69D H -0.3965 -0.3693 -0.5342 0.064 Uiso 0.5 1 calc R . P C 2
C78 C -0.7230(10) -0.7159(11) -0.281(3) 0.079(10) Uiso 0.5 1 d D U P D 2
H78A H -0.7178 -0.7141 -0.2086 0.095 Uiso 0.5 1 calc R . P D 2
H78B H -0.7087 -0.6880 -0.3102 0.095 Uiso 0.5 1 calc R . P D 2
C79 C -0.7689(10) -0.7380(12) -0.304(2) 0.078(9) Uiso 0.5 1 d D U P D 2
H79A H -0.7831 -0.7256 -0.2694 0.093 Uiso 0.5 1 calc R . P D 2
H79B H -0.7824 -0.7676 -0.2887 0.093 Uiso 0.5 1 calc R . P D 2
C82 C -0.7051(14) -0.7245(14) -0.440(3) 0.104(14) Uiso 0.5 1 d D U P D 2
H82A H -0.6975 -0.6954 -0.4319 0.125 Uiso 0.5 1 calc R . P D 2
H82B H -0.6840 -0.7259 -0.4808 0.125 Uiso 0.5 1 calc R . P D 2
C83 C -0.7099(16) -0.7457(15) -0.335(3) 0.111(15) Uiso 0.5 1 d D U P D 2
H83A H -0.6838 -0.7425 -0.3090 0.134 Uiso 0.5 1 calc R . P D 2
H83B H -0.7317 -0.7748 -0.3336 0.134 Uiso 0.5 1 calc R . P D 2
C80 C -0.7658(15) -0.7299(14) -0.417(2) 0.093(12) Uiso 0.5 1 d D U P D 2
H80A H -0.7492 -0.6999 -0.4266 0.111 Uiso 0.5 1 calc R . P D 2
H80B H -0.7937 -0.7384 -0.4414 0.111 Uiso 0.5 1 calc R . P D 2
C81 C -0.7478(16) -0.750(2) -0.487(4) 0.19(3) Uiso 0.5 1 d D U P D 2
H81A H -0.7601 -0.7794 -0.4774 0.228 Uiso 0.5 1 calc R . P D 2
H81B H -0.7485 -0.7431 -0.5583 0.228 Uiso 0.5 1 calc R . P D 2

loop_
_atom_site_aniso_label
_atom_site_aniso_U_11
_atom_site_aniso_U_22
_atom_site_aniso_U_33
_atom_site_aniso_U_23
_atom_site_aniso_U_13
_atom_site_aniso_U_12
Pd1 0.0188(4) 0.0195(4) 0.0272(4) 0.0017(3) -0.0005(3) 0.0077(3)
Cl1 0.0241(13) 0.0248(13) 0.0399(14) 0.0071(10) 0.0041(10) 0.0125(11)
Cl2 0.0223(13) 0.0332(14) 0.0359(13) -0.0006(11) -0.0065(10) 0.0099(11)
P1 0.0212(13) 0.0242(13) 0.0256(12) 0.0030(11) -0.0018(10) 0.0102(11)
P2 0.0203(13) 0.0220(13) 0.0271(12) 0.0029(10) 0.0001(10) 0.0096(11)
O1 0.034(5) 0.026(4) 0.055(5) 0.016(4) -0.004(4) 0.009(4)
O2 0.021(4) 0.029(4) 0.043(4) 0.003(3) -0.008(3) 0.004(3)
N1 0.021(5) 0.020(4) 0.032(5) 0.006(4) -0.002(4) 0.004(4)
C1 0.027(5) 0.023(5) 0.023(5) 0.004(4) -0.007(4) 0.008(4)
C2 0.039(7) 0.029(6) 0.033(5) -0.005(4) -0.008(5) 0.020(5)
C3 0.070(9) 0.032(7) 0.038(6) -0.008(5) -0.013(6) 0.032(7)
C4 0.054(8) 0.037(7) 0.054(8) 0.004(6) 0.001(6) 0.031(7)
C5 0.041(7) 0.047(8) 0.041(6) -0.011(5) -0.011(5) 0.027(6)
C6 0.036(7) 0.037(7) 0.044(7) -0.006(5) -0.013(5) 0.021(6)
C7 0.029(6) 0.037(6) 0.022(5) 0.007(4) 0.001(4) 0.015(5)
C8 0.045(7) 0.034(6) 0.035(6) 0.008(5) 0.006(5) 0.024(6)
C9 0.041(7) 0.067(9) 0.031(6) 0.024(6) 0.005(5) 0.028(7)
C10 0.035(7) 0.069(9) 0.019(5) 0.000(5) 0.001(5) 0.026(7)
C11 0.042(7) 0.050(8) 0.035(6) -0.002(6) 0.010(5) 0.016(7)
C12 0.033(6) 0.037(7) 0.038(6) -0.003(5) -0.001(5) 0.020(5)
C13 0.032(6) 0.033(6) 0.034(6) 0.007(5) 0.006(5) 0.016(5)
C14 0.023(5) 0.032(6) 0.029(5) 0.006(4) -0.003(4) 0.012(5)
C15 0.023(5) 0.023(5) 0.030(5) 0.001(4) 0.003(4) 0.008(5)
C16 0.023(5) 0.025(6) 0.031(5) 0.004(4) 0.002(4) 0.008(5)
C17 0.019(5) 0.019(5) 0.051(7) 0.008(5) 0.007(5) 0.004(4)
C18 0.035(7) 0.042(7) 0.039(6) 0.009(5) 0.001(5) 0.008(6)
C19 0.039(8) 0.055(9) 0.056(8) 0.028(7) 0.008(6) 0.007(7)
C20 0.025(6) 0.025(6) 0.077(9) 0.010(6) -0.004(6) 0.003(5)
C21 0.038(7) 0.039(7) 0.067(8) -0.009(6) -0.004(6) 0.016(6)
C22 0.028(6) 0.036(6) 0.049(6) -0.003(5) -0.002(5) 0.014(5)
C23 0.025(5) 0.026(5) 0.023(5) -0.001(4) 0.001(4) 0.011(5)
C24 0.026(6) 0.032(6) 0.052(7) -0.010(5) 0.007(5) 0.011(5)
C25 0.045(8) 0.029(6) 0.060(8) -0.007(6) 0.008(6) 0.019(6)
C26 0.045(8) 0.045(7) 0.041(6) -0.001(5) 0.010(5) 0.029(6)
C27 0.028(6) 0.056(9) 0.067(8) 0.002(7) 0.004(6) 0.022(6)
C28 0.036(7) 0.036(7) 0.088(10) -0.009(7) -0.009(7) 0.022(6)
C29 0.020(5) 0.016(5) 0.039(6) -0.001(4) -0.002(4) 0.011(4)
C30 0.035(7) 0.041(7) 0.049(7) 0.005(5) 0.005(5) 0.026(6)
C31 0.062(9) 0.048(8) 0.029(5) 0.007(5) 0.011(6) 0.034(7)
C32 0.061(9) 0.057(9) 0.027(6) 0.008(5) 0.012(6) 0.034(7)
C33 0.062(9) 0.043(7) 0.027(5) 0.002(5) -0.001(5) 0.031(7)
C34 0.040(7) 0.031(6) 0.033(5) -0.002(4) -0.001(5) 0.019(5)
Pd2 0.0188(4) 0.0188(4) 0.0219(3) -0.0005(3) -0.0014(3) 0.0091(3)
Cl3 0.0310(14) 0.0295(14) 0.0379(13) -0.0038(11) 0.0004(11) 0.0199(12)
Cl4 0.0211(12) 0.0229(12) 0.0334(12) -0.0024(10) -0.0064(9) 0.0089(10)
P3 0.0203(13) 0.0168(12) 0.0230(12) -0.0024(9) -0.0023(10) 0.0076(10)
P4 0.0206(13) 0.0206(13) 0.0221(11) -0.0028(10) -0.0014(10) 0.0108(11)
O3 0.035(4) 0.029(4) 0.039(4) -0.009(3) -0.004(3) 0.019(4)
O4 0.032(4) 0.036(4) 0.035(4) -0.012(3) -0.014(3) 0.021(4)
N2 0.030(5) 0.029(5) 0.031(4) -0.002(4) -0.007(4) 0.019(4)
C35 0.026(5) 0.021(5) 0.021(4) -0.003(4) -0.002(4) 0.012(4)
C36 0.022(5) 0.023(5) 0.035(5) -0.002(4) 0.003(4) -0.002(4)
C37 0.040(7) 0.035(6) 0.034(5) -0.008(5) -0.012(5) 0.011(6)
C38 0.052(8) 0.040(7) 0.022(5) 0.000(5) 0.002(5) 0.026(6)
C39 0.027(6) 0.030(6) 0.032(5) 0.007(4) 0.008(4) 0.009(5)
C40 0.023(5) 0.022(5) 0.026(5) -0.002(4) 0.000(4) 0.006(4)
C41 0.028(6) 0.018(5) 0.032(5) 0.001(4) -0.002(4) 0.011(4)
C42 0.034(6) 0.034(6) 0.024(4) 0.002(4) 0.000(4) 0.020(5)
C43 0.033(6) 0.040(7) 0.038(6) 0.008(5) 0.008(5) 0.020(5)
C44 0.032(6) 0.022(6) 0.052(7) 0.006(5) 0.000(5) 0.009(5)
C45 0.044(7) 0.023(6) 0.048(6) 0.001(5) 0.003(5) 0.021(5)
C46 0.034(6) 0.026(6) 0.035(5) -0.003(4) 0.007(5) 0.013(5)
C47 0.022(5) 0.023(5) 0.028(5) 0.002(4) 0.001(4) 0.009(4)
C48 0.025(5) 0.028(6) 0.022(5) 0.002(4) -0.001(4) 0.015(5)
C49 0.020(5) 0.021(5) 0.029(5) 0.007(4) 0.000(4) 0.009(4)
C50 0.026(6) 0.028(6) 0.027(5) -0.002(4) -0.002(4) 0.016(5)
C51 0.032(6) 0.039(6) 0.024(5) -0.002(4) -0.003(4) 0.025(5)
C52 0.033(6) 0.042(7) 0.040(6) 0.013(5) 0.010(5) 0.021(6)
C53 0.047(8) 0.044(8) 0.061(7) 0.022(6) 0.011(6) 0.034(7)
C54 0.030(6) 0.052(8) 0.055(7) -0.004(6) -0.006(5) 0.029(6)
C55 0.031(6) 0.040(7) 0.045(6) 0.004(5) 0.000(5) 0.018(5)
C56 0.031(6) 0.037(6) 0.037(5) -0.001(5) -0.007(4) 0.023(5)
C57 0.020(5) 0.022(5) 0.030(5) 0.000(4) -0.001(4) 0.009(4)
C58 0.033(6) 0.038(6) 0.024(5) -0.003(4) 0.003(4) 0.016(5)
C59 0.041(7) 0.033(6) 0.035(6) 0.000(5) 0.007(5) 0.013(6)
C60 0.039(7) 0.028(6) 0.050(7) 0.004(5) -0.001(6) 0.007(6)
C61 0.054(8) 0.027(6) 0.048(7) 0.003(5) 0.010(6) 0.018(6)
C62 0.032(6) 0.025(6) 0.035(5) 0.001(4) 0.006(5) 0.012(5)
C63 0.029(5) 0.016(5) 0.024(5) 0.001(4) -0.001(4) 0.012(4)
C64 0.034(6) 0.040(7) 0.023(5) -0.004(4) -0.008(4) 0.022(5)
C65 0.048(7) 0.035(7) 0.029(5) 0.000(5) -0.007(5) 0.017(6)
C66 0.045(7) 0.032(6) 0.028(6) 0.001(5) 0.001(5) 0.018(6)
C67 0.045(7) 0.036(6) 0.028(5) 0.008(5) 0.012(5) 0.023(6)
C68 0.038(6) 0.019(5) 0.027(5) -0.004(4) -0.004(4) 0.018(5)

loop_
_atom_type_symbol
_atom_type_description
_atom_type_scat_dispersion_real
_atom_type_scat_dispersion_imag
_atom_type_scat_source
C C 0.0033 0.0016 'International Tables Vol C Tables 4.2.6.8 and 6.1.1.4'
H H 0.0000 0.0000 'International Tables Vol C Tables 4.2.6.8 and 6.1.1.4'
Cl Cl 0.1484 0.1585 'International Tables Vol C Tables 4.2.6.8 and 6.1.1.4'
N N 0.0061 0.0033 'International Tables Vol C Tables 4.2.6.8 and 6.1.1.4'
O O 0.0106 0.0060 'International Tables Vol C Tables 4.2.6.8 and 6.1.1.4'
P P 0.1023 0.0942 'International Tables Vol C Tables 4.2.6.8 and 6.1.1.4'
Pd Pd -0.9988 1.0072 'International Tables Vol C Tables 4.2.6.8 and 6.1.1.4'

loop_
_exptl_crystal_face_index_h
_exptl_crystal_face_index_k
_exptl_crystal_face_index_l
_exptl_crystal_face_perp_dist
4 -3 -1 0.8092
-2 4 2 0.3715
0 1 4 0.1534
-2 -4 0 1.0347
-4 3 1 0.9276
0 0 -4 0.1513

loop_
_geom_angle_atom_site_label_1
_geom_angle_atom_site_label_2
_geom_angle_atom_site_label_3
_geom_angle
_geom_angle_site_symmetry_3
Cl2 Pd1 Cl1 93.92(10) .
P1 Pd1 Cl1 174.51(10) .
P1 Pd1 Cl2 86.67(10) .
P1 Pd1 P2 89.33(10) .
P2 Pd1 Cl1 90.27(10) .
P2 Pd1 Cl2 175.42(10) .
C1 P1 Pd1 114.2(3) .
C1 P1 C7 107.3(5) .
C1 P1 C14 103.2(5) .
C7 P1 Pd1 116.9(4) .
C14 P1 Pd1 105.8(4) .
C14 P1 C7 108.4(5) .
C15 P2 Pd1 105.3(4) .
C15 P2 C29 104.5(5) .
C23 P2 Pd1 116.3(4) .
C23 P2 C15 106.9(5) .
C23 P2 C29 106.2(5) .
C29 P2 Pd1 116.5(3) .
C13 N1 C16 111.4(9) .
C13 N1 C17 126.8(9) .
C16 N1 C17 121.8(9) .
C2 C1 P1 121.4(8) .
C6 C1 P1 120.1(9) .
C6 C1 C2 118.4(11) .
C3 C2 C1 120.9(11) .
C4 C3 C2 120.8(12) .
C3 C4 C5 119.0(12) .
C6 C5 C4 120.8(12) .
C5 C6 C1 119.9(11) .
C8 C7 P1 119.3(9) .
C12 C7 P1 120.0(9) .
C12 C7 C8 120.6(10) .
C9 C8 C7 117.9(12) .
C10 C9 C8 120.3(12) .
C11 C10 C9 121.0(11) .
C10 C11 C12 120.4(13) .
C7 C12 C11 119.6(12) .
O1 C13 N1 125.7(11) .
O1 C13 C14 127.8(11) .
N1 C13 C14 106.4(9) .
C13 C14 P1 132.1(8) .
C15 C14 P1 118.9(8) .
C15 C14 C13 109.0(10) .
C14 C15 P2 120.5(8) .
C14 C15 C16 107.8(10) .
C16 C15 P2 131.6(8) .
O2 C16 N1 126.6(10) .
O2 C16 C15 128.3(10) .
N1 C16 C15 105.2(9) .
C18 C17 N1 120.5(11) .
C18 C17 C22 120.4(11) .
C22 C17 N1 119.0(10) .
C17 C18 C19 120.1(12) .
C20 C19 C18 119.7(12) .
C21 C20 C19 120.2(12) .
C20 C21 C22 120.4(13) .
C17 C22 C21 119.3(12) .
C24 C23 P2 119.9(8) .
C24 C23 C28 118.4(11) .
C28 C23 P2 121.6(9) .
C23 C24 C25 121.4(11) .
C26 C25 C24 120.3(12) .
C25 C26 C27 119.5(11) .
C28 C27 C26 120.1(12) .
C27 C28 C23 120.2(12) .
C30 C29 P2 118.9(8) .
C30 C29 C34 119.8(10) .
C34 C29 P2 121.3(8) .
C29 C30 C31 119.2(11) .
C30 C31 C32 119.6(12) .
C33 C32 C31 121.3(11) .
C32 C33 C34 119.1(11) .
C29 C34 C33 120.8(11) .
Cl3 Pd2 Cl4 96.08(9) .
P3 Pd2 Cl3 175.18(10) .
P3 Pd2 Cl4 88.62(9) .
P4 Pd2 Cl3 85.41(10) .
P4 Pd2 Cl4 177.86(10) .
P4 Pd2 P3 89.92(9) .
C35 P3 Pd2 118.0(3) .
C35 P3 C41 107.4(5) .
C35 P3 C48 105.2(5) .
C41 P3 Pd2 113.9(4) .
C41 P3 C48 106.6(5) .
C48 P3 Pd2 104.7(4) .
C49 P4 Pd2 105.7(4) .
C57 P4 Pd2 115.0(3) .
C57 P4 C49 104.5(5) .
C57 P4 C63 107.8(5) .
C63 P4 Pd2 116.1(4) .
C63 P4 C49 106.8(5) .
C47 N2 C50 111.4(9) .
C47 N2 C51 124.9(9) .
C50 N2 C51 123.6(9) .
C36 C35 P3 121.1(8) .
C36 C35 C40 119.1(9) .
C40 C35 P3 119.8(7) .
C35 C36 C37 121.3(10) .
C36 C37 C38 120.2(11) .
C39 C38 C37 119.4(10) .
C38 C39 C40 120.2(10) .
C39 C40 C35 119.7(9) .
C42 C41 P3 119.4(8) .
C42 C41 C46 120.2(10) .
C46 C41 P3 120.4(8) .
C41 C42 C43 120.2(10) .
C44 C43 C42 120.6(10) .
C43 C44 C45 119.3(10) .
C46 C45 C44 120.2(10) .
C45 C46 C41 119.4(10) .
O3 C47 N2 125.6(10) .
O3 C47 C48 128.0(10) .
N2 C47 C48 106.4(9) .
C47 C48 P3 130.7(8) .
C49 C48 P3 121.0(8) .
C49 C48 C47 108.3(9) .
C48 C49 P4 118.7(8) .
C48 C49 C50 109.3(9) .
C50 C49 P4 132.0(8) .
O4 C50 N2 127.3(10) .
O4 C50 C49 128.1(10) .
N2 C50 C49 104.6(9) .
C52 C51 N2 118.1(10) .
C56 C51 N2 120.8(10) .
C56 C51 C52 121.0(10) .
C51 C52 C53 117.9(11) .
C54 C53 C52 121.6(11) .
C53 C54 C55 119.0(11) .
C56 C55 C54 120.3(12) .
C51 C56 C55 120.2(11) .
C58 C57 P4 119.4(8) .
C62 C57 P4 120.0(8) .
C62 C57 C58 119.9(10) .
C59 C58 C57 119.9(11) .
C58 C59 C60 120.2(11) .
C61 C60 C59 120.5(12) .
C60 C61 C62 121.1(12) .
C57 C62 C61 118.4(10) .
C64 C63 P4 120.6(8) .
C68 C63 P4 120.2(8) .
C68 C63 C64 119.2(9) .
C65 C64 C63 120.0(11) .
C64 C65 C66 120.9(12) .
C65 C66 C67 119.2(10) .
C68 C67 C66 119.3(11) .
C67 C68 C63 121.3(11) .
C70A C69A C74A 111(2) .
C71A C70A C69A 123(3) .
C70A C71A C72A 113(4) .
C71A C72A C73A 122(4) .
C72A C73A C74A 115(3) .
C73A C74A C69A 107(3) .
C76 C75 C76 113.2(17) 2_455
C75 C76 C75 114.0(17) 3_445
Cl6 C77 Cl5 108.3(19) .
C73B C74B C69B 115(3) .
C74B C73B C72B 112(3) .
C71B C72B C73B 110(3) .
C72B C71B C70B 121(3) .
C71B C70B C69B 115(3) .
C70B C69B C74B 119(3) .
C79 C78 C83 101(3) .
C78 C79 C80 98(3) .
C81 C82 C83 104(2) .
C82 C83 C78 92(3) .
C79 C80 C81 121(4) .
C82 C81 C80 92(4) .

loop_
_geom_bond_atom_site_label_1
_geom_bond_atom_site_label_2
_geom_bond_distance
_geom_bond_site_symmetry_2
Pd1 Cl1 2.356(3) .
Pd1 Cl2 2.331(3) .
Pd1 P1 2.227(3) .
Pd1 P2 2.235(3) .
P1 C1 1.784(12) .
P1 C7 1.822(11) .
P1 C14 1.813(11) .
P2 C15 1.797(11) .
P2 C23 1.793(11) .
P2 C29 1.812(11) .
O1 C13 1.218(13) .
O2 C16 1.185(13) .
N1 C13 1.379(14) .
N1 C16 1.404(14) .
N1 C17 1.453(13) .
C1 C2 1.408(15) .
C1 C6 1.402(15) .
C2 C3 1.386(17) .
C3 C4 1.365(19) .
C4 C5 1.417(18) .
C5 C6 1.382(18) .
C7 C8 1.415(15) .
C7 C12 1.366(17) .
C8 C9 1.398(17) .
C9 C10 1.36(2) .
C10 C11 1.36(2) .
C11 C12 1.390(17) .
C13 C14 1.490(16) .
C14 C15 1.348(15) .
C15 C16 1.516(15) .
C17 C18 1.350(16) .
C17 C22 1.374(17) .
C18 C19 1.378(17) .
C19 C20 1.37(2) .
C20 C21 1.35(2) .
C21 C22 1.377(18) .
C23 C24 1.380(15) .
C23 C28 1.390(17) .
C24 C25 1.383(17) .
C25 C26 1.356(18) .
C26 C27 1.397(19) .
C27 C28 1.386(18) .
C29 C30 1.381(15) .
C29 C34 1.388(15) .
C30 C31 1.388(18) .
C31 C32 1.399(18) .
C32 C33 1.346(18) .
C33 C34 1.389(15) .
Pd2 Cl3 2.340(3) .
Pd2 Cl4 2.351(2) .
Pd2 P3 2.229(3) .
Pd2 P4 2.222(3) .
P3 C35 1.797(10) .
P3 C41 1.810(11) .
P3 C48 1.812(11) .
P4 C49 1.820(11) .
P4 C57 1.813(11) .
P4 C63 1.815(10) .
O3 C47 1.202(12) .
O4 C50 1.182(13) .
N2 C47 1.388(14) .
N2 C50 1.410(14) .
N2 C51 1.425(14) .
C35 C36 1.369(14) .
C35 C40 1.402(14) .
C36 C37 1.381(15) .
C37 C38 1.385(18) .
C38 C39 1.384(17) .
C39 C40 1.396(15) .
C41 C42 1.370(14) .
C41 C46 1.399(15) .
C42 C43 1.384(16) .
C43 C44 1.373(17) .
C44 C45 1.403(17) .
C45 C46 1.379(16) .
C47 C48 1.503(15) .
C48 C49 1.338(15) .
C49 C50 1.516(14) .
C51 C52 1.395(16) .
C51 C56 1.354(16) .
C52 C53 1.405(17) .
C53 C54 1.354(18) .
C54 C55 1.398(18) .
C55 C56 1.381(16) .
C57 C58 1.422(15) .
C57 C62 1.379(15) .
C58 C59 1.339(16) .
C59 C60 1.398(18) .
C60 C61 1.347(18) .
C61 C62 1.398(16) .
C63 C64 1.396(15) .
C63 C68 1.385(15) .
C64 C65 1.375(16) .
C65 C66 1.390(18) .
C66 C67 1.405(18) .
C67 C68 1.380(15) .
C69A C70A 1.51(2) .
C69A C74A 1.54(2) .
C70A C71A 1.49(3) .
C71A C72A 1.50(3) .
C72A C73A 1.50(3) .
C73A C74A 1.51(2) .
C75 C76 1.48(2) .
C75 C76 1.49(2) 2_455
C76 C75 1.49(2) 3_445
Cl6 C77 1.78(3) .
C77 Cl5 1.82(3) .
C74B C73B 1.48(3) .
C74B C69B 1.54(2) .
C73B C72B 1.55(3) .
C72B C71B 1.42(3) .
C71B C70B 1.47(2) .
C70B C69B 1.53(2) .
C78 C79 1.53(3) .
C78 C83 1.61(3) .
C79 C80 1.54(3) .
C82 C83 1.59(3) .
C82 C81 1.54(3) .
C80 C81 1.55(3) .

loop_
_twin_individual_id
_twin_individual_mass_fraction_refined
1 0.55(4)
2 0.45(4)
